data_7122999
loop_
_publ_author_name
'Jiang, Bo'
'Qin, Xiao-Yan'
'He, Long'
'Li, Jing'
'Hao, Wen-Juan'
'Tu, Shu-Jiang'

_publ_section_title
;
 Regioselective synthesis of polycyclic sulfones via radical-induced
 three-component bicyclization cascades
;
_journal_name_full 'Chemical Communications'
_journal_paper_doi 10.1039/C9CC00324J
_journal_year 2019
_chemical_formula_sum 'C23 H15 Br O2 S'
_chemical_formula_weight 435.32
_chemical_name_systematic
; 
 ? 
;
_space_group_IT_number 14
_symmetry_cell_setting monoclinic
_symmetry_space_group_name_Hall '-P 2yn'
_symmetry_space_group_name_H-M 'P 1 21/n 1'
_atom_sites_solution_hydrogens geom
_atom_sites_solution_primary direct
_atom_sites_solution_secondary difmap
_audit_creation_method SHELXL-97
_audit_update_record
;
2019-01-01 deposited with the CCDC.    2019-02-15 downloaded from the CCDC.
;
_cell_angle_alpha 90.00
_cell_angle_beta 91.0070(10)
_cell_angle_gamma 90.00
_cell_formula_units_Z 4
_cell_length_a 8.4326(7)
_cell_length_b 11.5349(9)
_cell_length_c 18.9409(15)
_cell_measurement_reflns_used 3652
_cell_measurement_temperature 298(2)
_cell_measurement_theta_max 27.308
_cell_measurement_theta_min 2.627
_cell_volume 1842.1(3)
_computing_cell_refinement 'Bruker SMART'
_computing_data_collection 'Bruker SMART'
_computing_data_reduction 'Bruker SAINT'
_computing_molecular_graphics 'Bruker SHELXTL'
_computing_publication_material 'Bruker SHELXTL'
_computing_structure_refinement 'SHELXL-97 (Sheldrick, 1997)'
_computing_structure_solution 'SHELXS-97 (Sheldrick, 1990)'
_diffrn_ambient_temperature 298(2)
_diffrn_measured_fraction_theta_full 0.998
_diffrn_measured_fraction_theta_max 0.998
_diffrn_measurement_device_type 'CCD area detector'
_diffrn_measurement_method 'phi and omega scans'
_diffrn_radiation_monochromator graphite
_diffrn_radiation_source 'fine-focus sealed tube'
_diffrn_radiation_type MoK\a
_diffrn_radiation_wavelength 0.71073
_diffrn_reflns_av_R_equivalents 0.0441
_diffrn_reflns_av_sigmaI/netI 0.0427
_diffrn_reflns_limit_h_max 9
_diffrn_reflns_limit_h_min -10
_diffrn_reflns_limit_k_max 13
_diffrn_reflns_limit_k_min -9
_diffrn_reflns_limit_l_max 22
_diffrn_reflns_limit_l_min -21
_diffrn_reflns_number 9016
_diffrn_reflns_theta_full 25.02
_diffrn_reflns_theta_max 25.02
_diffrn_reflns_theta_min 2.63
_exptl_absorpt_coefficient_mu 2.361
_exptl_absorpt_correction_T_max 0.7335
_exptl_absorpt_correction_T_min 0.4372
_exptl_absorpt_correction_type multi-scan
_exptl_absorpt_process_details sadabs
_exptl_crystal_colour red
_exptl_crystal_density_diffrn 1.570
_exptl_crystal_density_method 'not measured'
_exptl_crystal_description block
_exptl_crystal_F_000 880
_exptl_crystal_size_max 0.42
_exptl_crystal_size_mid 0.25
_exptl_crystal_size_min 0.14
_refine_diff_density_max 0.369
_refine_diff_density_min -0.411
_refine_diff_density_rms 0.060
_refine_ls_extinction_method none
_refine_ls_goodness_of_fit_ref 1.019
_refine_ls_hydrogen_treatment mixed
_refine_ls_matrix_type full
_refine_ls_number_parameters 244
_refine_ls_number_reflns 3240
_refine_ls_number_restraints 0
_refine_ls_restrained_S_all 1.019
_refine_ls_R_factor_all 0.0542
_refine_ls_R_factor_gt 0.0324
_refine_ls_shift/su_max 0.002
_refine_ls_shift/su_mean 0.000
_refine_ls_structure_factor_coef Fsqd
_refine_ls_weighting_details 'calc w=1/[\s^2^(Fo^2^)+(0.0380P)^2^+0.4487P] where P=(Fo^2^+2Fc^2^)/3'
_refine_ls_weighting_scheme calc
_refine_ls_wR_factor_gt 0.0769
_refine_ls_wR_factor_ref 0.0834
_reflns_number_gt 2391
_reflns_number_total 3240
_reflns_threshold_expression >2sigma(I)
_cod_data_source_file c9cc00324j2.cif
_cod_data_source_block 170731a
_cod_depositor_comments
;
The following automatic conversions were performed:

'_symmetry_cell_setting' value 'Monoclinic' changed to 'monoclinic'
according to
/home/data/users/saulius/crontab/automatic-downloads/rss-feeds/RSC/lib/dictionaries/cif_core.dic
dictionary named 'cif_core.dic' version 2.4.2 from 2011-04-26.

Automatic conversion script
Id: cif_fix_values 4973 2017-02-22 13:04:09Z antanas 
;
_cod_original_sg_symbol_H-M P2(1)/n
_cod_database_code 7122999

loop_
_symmetry_equiv_pos_as_xyz
'x, y, z'
'-x+1/2, y+1/2, -z+1/2'
'-x, -y, -z'
'x-1/2, -y-1/2, z-1/2'

loop_
_atom_site_label
_atom_site_type_symbol
_atom_site_fract_x
_atom_site_fract_y
_atom_site_fract_z
_atom_site_U_iso_or_equiv
_atom_site_adp_type
_atom_site_occupancy
_atom_site_symmetry_multiplicity
_atom_site_calc_flag
_atom_site_refinement_flags
Br1 Br 0.82109(4) 1.24766(2) 0.188163(17) 0.04878(13) Uani 1 1 d .
S1 S 0.90536(9) 1.02046(6) 0.25600(4) 0.03793(19) Uani 1 1 d .
O1 O 0.7566(2) 0.99586(17) 0.28798(11) 0.0488(5) Uani 1 1 d .
O2 O 1.0162(3) 1.08828(19) 0.29638(12) 0.0586(6) Uani 1 1 d .
C1 C 0.8634(3) 1.0899(2) 0.17473(15) 0.0343(7) Uani 1 1 d .
C2 C 0.8430(3) 1.0289(2) 0.11520(14) 0.0316(6) Uani 1 1 d .
C3 C 0.8724(3) 0.9024(2) 0.11033(14) 0.0314(6) Uani 1 1 d .
C4 C 0.9633(3) 0.8401(2) 0.16457(14) 0.0328(6) Uani 1 1 d .
C5 C 0.9957(3) 0.8904(2) 0.23054(15) 0.0357(7) Uani 1 1 d .
C6 C 1.0922(3) 0.8384(3) 0.28122(16) 0.0465(8) Uani 1 1 d .
H6 H 1.1112 0.8747 0.3244 0.056 Uiso 1 1 calc R
C7 C 1.1595(4) 0.7328(3) 0.26720(18) 0.0536(9) Uani 1 1 d .
H7 H 1.2256 0.6973 0.3006 0.064 Uiso 1 1 calc R
C8 C 1.1287(4) 0.6795(3) 0.20320(17) 0.0494(8) Uani 1 1 d .
H8 H 1.1723 0.6071 0.1941 0.059 Uiso 1 1 calc R
C9 C 1.0335(4) 0.7325(2) 0.15238(16) 0.0416(7) Uani 1 1 d .
H9 H 1.0159 0.6957 0.1093 0.050 Uiso 1 1 calc R
C10 C 0.7741(3) 1.0652(2) 0.04654(15) 0.0352(7) Uani 1 1 d .
C11 C 0.7521(3) 0.9636(2) 0.00627(14) 0.0329(6) Uani 1 1 d .
C12 C 0.6802(3) 0.9675(2) -0.05933(15) 0.0381(7) Uani 1 1 d .
H12 H 0.6636 0.8994 -0.0847 0.046 Uiso 1 1 calc R
C13 C 0.6317(3) 1.0741(3) -0.08812(16) 0.0407(7) Uani 1 1 d .
C14 C 0.6549(3) 1.1730(3) -0.04778(17) 0.0449(8) Uani 1 1 d .
H14 H 0.6228 1.2440 -0.0664 0.054 Uiso 1 1 calc R
C15 C 0.7236(3) 1.1707(2) 0.01901(16) 0.0417(7) Uani 1 1 d .
H15 H 0.7357 1.2386 0.0450 0.050 Uiso 1 1 calc R
C16 C 0.5566(4) 1.0805(3) -0.16033(17) 0.0538(9) Uani 1 1 d .
H16A H 0.4970 1.1511 -0.1647 0.081 Uiso 1 1 calc R
H16B H 0.4871 1.0154 -0.1672 0.081 Uiso 1 1 calc R
H16C H 0.6377 1.0790 -0.1952 0.081 Uiso 1 1 calc R
C17 C 0.8135(3) 0.8640(2) 0.04673(14) 0.0312(6) Uani 1 1 d .
C18 C 0.8016(3) 0.7441(2) 0.01974(14) 0.0320(6) Uani 1 1 d .
C19 C 0.8706(3) 0.7137(3) -0.04423(15) 0.0388(7) Uani 1 1 d .
H19 H 0.9241 0.7696 -0.0700 0.047 Uiso 1 1 calc R
C20 C 0.8605(4) 0.6027(3) -0.06949(16) 0.0472(8) Uani 1 1 d .
H20 H 0.9085 0.5834 -0.1117 0.057 Uiso 1 1 calc R
C21 C 0.7791(4) 0.5196(3) -0.03246(18) 0.0543(9) Uani 1 1 d .
H21 H 0.7713 0.4444 -0.0499 0.065 Uiso 1 1 calc R
C22 C 0.7095(4) 0.5480(3) 0.03028(18) 0.0516(9) Uani 1 1 d .
H22 H 0.6543 0.4919 0.0552 0.062 Uiso 1 1 calc R
C23 C 0.7210(4) 0.6593(2) 0.05656(16) 0.0419(7) Uani 1 1 d .
H23 H 0.6744 0.6776 0.0993 0.050 Uiso 1 1 calc R

loop_
_atom_site_aniso_label
_atom_site_aniso_U_11
_atom_site_aniso_U_22
_atom_site_aniso_U_33
_atom_site_aniso_U_23
_atom_site_aniso_U_13
_atom_site_aniso_U_12
Br1 0.0621(2) 0.03446(18) 0.0499(2) -0.01228(14) 0.00644(15) 0.00181(14)
S1 0.0425(4) 0.0402(4) 0.0310(4) -0.0086(3) -0.0005(3) -0.0061(3)
O1 0.0529(13) 0.0513(13) 0.0429(13) -0.0049(10) 0.0175(10) -0.0028(10)
O2 0.0634(15) 0.0563(14) 0.0553(15) -0.0178(11) -0.0180(12) -0.0146(11)
C1 0.0331(15) 0.0302(15) 0.0398(17) -0.0034(12) 0.0047(13) -0.0033(11)
C2 0.0314(15) 0.0304(14) 0.0330(16) -0.0043(12) 0.0016(12) -0.0038(11)
C3 0.0337(15) 0.0312(15) 0.0292(16) 0.0000(12) 0.0012(12) 0.0003(11)
C4 0.0308(15) 0.0383(16) 0.0292(16) -0.0004(12) 0.0004(12) -0.0019(12)
C5 0.0332(16) 0.0418(17) 0.0323(17) -0.0011(13) 0.0007(12) -0.0034(12)
C6 0.0444(18) 0.062(2) 0.0333(18) -0.0015(15) -0.0059(14) -0.0027(16)
C7 0.052(2) 0.063(2) 0.046(2) 0.0118(17) -0.0090(16) 0.0095(16)
C8 0.053(2) 0.048(2) 0.047(2) 0.0020(15) -0.0080(16) 0.0148(15)
C9 0.0486(18) 0.0405(18) 0.0355(17) -0.0046(13) -0.0038(14) 0.0055(14)
C10 0.0367(16) 0.0313(15) 0.0377(17) -0.0006(13) 0.0012(13) -0.0021(12)
C11 0.0354(16) 0.0333(15) 0.0300(16) 0.0012(12) 0.0014(12) -0.0007(12)
C12 0.0442(18) 0.0361(16) 0.0342(17) -0.0003(13) 0.0007(13) -0.0009(13)
C13 0.0362(17) 0.0468(18) 0.0390(18) 0.0087(14) -0.0011(13) -0.0002(13)
C14 0.0473(18) 0.0349(17) 0.052(2) 0.0118(15) -0.0042(15) 0.0034(14)
C15 0.0473(18) 0.0308(16) 0.047(2) -0.0003(13) -0.0036(15) 0.0004(13)
C16 0.056(2) 0.062(2) 0.043(2) 0.0123(16) -0.0105(16) 0.0011(16)
C17 0.0352(15) 0.0292(15) 0.0291(16) -0.0005(12) 0.0002(12) -0.0002(12)
C18 0.0362(16) 0.0329(15) 0.0266(15) -0.0013(12) -0.0067(12) 0.0026(12)
C19 0.0443(18) 0.0401(16) 0.0321(17) -0.0020(13) -0.0003(13) -0.0024(13)
C20 0.060(2) 0.0444(19) 0.0373(19) -0.0125(15) -0.0005(15) 0.0014(15)
C21 0.074(2) 0.0334(17) 0.055(2) -0.0108(15) -0.0103(18) 0.0010(16)
C22 0.064(2) 0.0367(18) 0.054(2) 0.0057(15) 0.0017(17) -0.0110(15)
C23 0.0555(19) 0.0372(16) 0.0331(17) 0.0022(13) 0.0025(14) 0.0003(14)

loop_
_atom_type_symbol
_atom_type_description
_atom_type_scat_dispersion_real
_atom_type_scat_dispersion_imag
_atom_type_scat_source
C C 0.0033 0.0016 'International Tables Vol C Tables 4.2.6.8 and 6.1.1.4'
H H 0.0000 0.0000 'International Tables Vol C Tables 4.2.6.8 and 6.1.1.4'
O O 0.0106 0.0060 'International Tables Vol C Tables 4.2.6.8 and 6.1.1.4'
S S 0.1246 0.1234 'International Tables Vol C Tables 4.2.6.8 and 6.1.1.4'
Br Br -0.2901 2.4595 'International Tables Vol C Tables 4.2.6.8 and 6.1.1.4'

loop_
_geom_angle_atom_site_label_1
_geom_angle_atom_site_label_2
_geom_angle_atom_site_label_3
_geom_angle
O2 S1 O1 116.84(13)
O2 S1 C5 109.39(14)
O1 S1 C5 109.58(12)
O2 S1 C1 109.70(13)
O1 S1 C1 107.19(13)
C5 S1 C1 103.28(13)
C2 C1 S1 121.1(2)
C2 C1 Br1 127.1(2)
S1 C1 Br1 110.99(14)
C1 C2 C10 129.5(3)
C1 C2 C3 123.4(3)
C10 C2 C3 106.7(2)
C17 C3 C4 129.7(2)
C17 C3 C2 108.3(2)
C4 C3 C2 121.8(2)
C9 C4 C5 116.0(3)
C9 C4 C3 122.7(3)
C5 C4 C3 121.1(2)
C6 C5 C4 122.9(3)
C6 C5 S1 115.7(2)
C4 C5 S1 121.4(2)
C7 C6 C5 119.4(3)
C7 C6 H6 120.3
C5 C6 H6 120.3
C6 C7 C8 119.6(3)
C6 C7 H7 120.2
C8 C7 H7 120.2
C7 C8 C9 120.8(3)
C7 C8 H8 119.6
C9 C8 H8 119.6
C8 C9 C4 121.3(3)
C8 C9 H9 119.3
C4 C9 H9 119.3
C15 C10 C11 119.3(3)
C15 C10 C2 133.9(3)
C11 C10 C2 106.7(2)
C12 C11 C10 121.0(3)
C12 C11 C17 130.0(3)
C10 C11 C17 109.0(2)
C11 C12 C13 120.1(3)
C11 C12 H12 120.0
C13 C12 H12 120.0
C14 C13 C12 118.0(3)
C14 C13 C16 121.1(3)
C12 C13 C16 120.9(3)
C15 C14 C13 122.8(3)
C15 C14 H14 118.6
C13 C14 H14 118.6
C14 C15 C10 118.8(3)
C14 C15 H15 120.6
C10 C15 H15 120.6
C13 C16 H16A 109.5
C13 C16 H16B 109.5
H16A C16 H16B 109.5
C13 C16 H16C 109.5
H16A C16 H16C 109.5
H16B C16 H16C 109.5
C3 C17 C11 109.0(2)
C3 C17 C18 129.0(2)
C11 C17 C18 122.0(2)
C23 C18 C19 118.3(2)
C23 C18 C17 121.2(2)
C19 C18 C17 120.6(2)
C20 C19 C18 120.9(3)
C20 C19 H19 119.5
C18 C19 H19 119.5
C19 C20 C21 120.1(3)
C19 C20 H20 120.0
C21 C20 H20 120.0
C22 C21 C20 119.9(3)
C22 C21 H21 120.0
C20 C21 H21 120.0
C21 C22 C23 120.3(3)
C21 C22 H22 119.8
C23 C22 H22 119.8
C22 C23 C18 120.5(3)
C22 C23 H23 119.8
C18 C23 H23 119.8

loop_
_geom_bond_atom_site_label_1
_geom_bond_atom_site_label_2
_geom_bond_distance
Br1 C1 1.873(3)
S1 O2 1.430(2)
S1 O1 1.4309(19)
S1 C5 1.754(3)
S1 C1 1.766(3)
C1 C2 1.338(4)
C2 C10 1.476(4)
C2 C3 1.483(3)
C3 C17 1.368(4)
C3 C4 1.460(4)
C4 C9 1.396(4)
C4 C5 1.400(4)
C5 C6 1.384(4)
C6 C7 1.372(4)
C6 H6 0.9300
C7 C8 1.380(5)
C7 H7 0.9300
C8 C9 1.385(4)
C8 H8 0.9300
C9 H9 0.9300
C10 C15 1.388(4)
C10 C11 1.408(4)
C11 C12 1.374(4)
C11 C17 1.470(4)
C12 C13 1.403(4)
C12 H12 0.9300
C13 C14 1.385(4)
C13 C16 1.499(4)
C14 C15 1.382(4)
C14 H14 0.9300
C15 H15 0.9300
C16 H16A 0.9600
C16 H16B 0.9600
C16 H16C 0.9600
C17 C18 1.477(3)
C18 C23 1.386(4)
C18 C19 1.398(4)
C19 C20 1.369(4)
C19 H19 0.9300
C20 C21 1.378(4)
C20 H20 0.9300
C21 C22 1.374(4)
C21 H21 0.9300
C22 C23 1.380(4)
C22 H22 0.9300
C23 H23 0.9300

loop_
_geom_torsion_atom_site_label_1
_geom_torsion_atom_site_label_2
_geom_torsion_atom_site_label_3
_geom_torsion_atom_site_label_4
_geom_torsion
O2 S1 C1 C2 142.3(2)
O1 S1 C1 C2 -89.9(2)
C5 S1 C1 C2 25.7(3)
O2 S1 C1 Br1 -46.90(17)
O1 S1 C1 Br1 80.88(15)
C5 S1 C1 Br1 -163.44(13)
S1 C1 C2 C10 165.0(2)
Br1 C1 C2 C10 -4.2(4)
S1 C1 C2 C3 -7.6(4)
Br1 C1 C2 C3 -176.84(19)
C1 C2 C3 C17 169.2(2)
C10 C2 C3 C17 -4.9(3)
C1 C2 C3 C4 -15.9(4)
C10 C2 C3 C4 170.0(2)
C17 C3 C4 C9 13.7(4)
C2 C3 C4 C9 -160.0(2)
C17 C3 C4 C5 -171.6(3)
C2 C3 C4 C5 14.7(4)
C9 C4 C5 C6 0.5(4)
C3 C4 C5 C6 -174.6(2)
C9 C4 C5 S1 -175.5(2)
C3 C4 C5 S1 9.4(4)
O2 S1 C5 C6 40.3(3)
O1 S1 C5 C6 -88.9(2)
C1 S1 C5 C6 157.1(2)
O2 S1 C5 C4 -143.4(2)
O1 S1 C5 C4 87.3(2)
C1 S1 C5 C4 -26.6(2)
C4 C5 C6 C7 -0.2(4)
S1 C5 C6 C7 176.0(2)
C5 C6 C7 C8 -0.7(5)
C6 C7 C8 C9 1.5(5)
C7 C8 C9 C4 -1.2(5)
C5 C4 C9 C8 0.3(4)
C3 C4 C9 C8 175.2(3)
C1 C2 C10 C15 6.9(5)
C3 C2 C10 C15 -179.5(3)
C1 C2 C10 C11 -168.9(3)
C3 C2 C10 C11 4.7(3)
C15 C10 C11 C12 -0.6(4)
C2 C10 C11 C12 175.9(2)
C15 C10 C11 C17 -179.5(2)
C2 C10 C11 C17 -2.9(3)
C10 C11 C12 C13 1.9(4)
C17 C11 C12 C13 -179.5(3)
C11 C12 C13 C14 -1.7(4)
C11 C12 C13 C16 178.5(2)
C12 C13 C14 C15 0.1(4)
C16 C13 C14 C15 180.0(3)
C13 C14 C15 C10 1.1(4)
C11 C10 C15 C14 -0.9(4)
C2 C10 C15 C14 -176.3(3)
C4 C3 C17 C11 -171.2(2)
C2 C3 C17 C11 3.1(3)
C4 C3 C17 C18 11.4(4)
C2 C3 C17 C18 -174.2(2)
C12 C11 C17 C3 -178.8(3)
C10 C11 C17 C3 -0.1(3)
C12 C11 C17 C18 -1.2(4)
C10 C11 C17 C18 177.5(2)
C3 C17 C18 C23 56.5(4)
C11 C17 C18 C23 -120.5(3)
C3 C17 C18 C19 -124.0(3)
C11 C17 C18 C19 59.0(4)
C23 C18 C19 C20 -0.7(4)
C17 C18 C19 C20 179.8(3)
C18 C19 C20 C21 1.1(5)
C19 C20 C21 C22 -0.7(5)
C20 C21 C22 C23 -0.2(5)
C21 C22 C23 C18 0.6(5)
C19 C18 C23 C22 -0.1(4)
C17 C18 C23 C22 179.3(3)
